data_7056129
loop_
_publ_author_name
'Arunkumar, Chellaiah'
'Kooriyaden, Fasalu Rahman'
'Zhang, Xiaochen'
'Subramaniam, Sujatha'
'Zhao, Jianzhang'

_publ_section_title
;
 Fluorinated meso-tetraaryl Pt(II)-porphyrins: Structure, Photophysical,
 Electrochemical and Phosphorescent Oxygen Sensing Studies
;
_journal_name_full 'New J. Chem.'
_journal_paper_doi 10.1039/C7NJ01141E
_journal_year 2017
_chemical_formula_sum 'C48 H34 Cl2 F8 N4 O16 Pt'
_chemical_formula_weight 1340.78
_chemical_name_systematic
; 
 ? 
;
_space_group_IT_number 12
_symmetry_cell_setting monoclinic
_symmetry_space_group_name_Hall '-C 2y'
_symmetry_space_group_name_H-M 'C 1 2/m 1'
_atom_sites_solution_hydrogens geom
_atom_sites_solution_primary direct
_atom_sites_solution_secondary difmap
_audit_creation_method SHELXL-97
_audit_update_record
;
2014-02-07 deposited with the CCDC.
2017-05-02 downloaded from the CCDC.
;
_cell_angle_alpha 90.00
_cell_angle_beta 110.5800(10)
_cell_angle_gamma 90.00
_cell_formula_units_Z 2
_cell_length_a 13.9647(5)
_cell_length_b 17.0557(6)
_cell_length_c 12.7566(4)
_cell_measurement_reflns_used 9977
_cell_measurement_temperature 293(2)
_cell_measurement_theta_max 27.08
_cell_measurement_theta_min 2.38
_cell_volume 2844.44(17)
_computing_cell_refinement 'APEX2/SAINT (Bruker, 2004)'
_computing_data_collection 'APEX2 (Bruker, 2004)'
_computing_data_reduction 'SAINT/XPREP (Bruker, 2004)'
_computing_molecular_graphics 'ORTEP3 (Farrugia, 1997) and Mercury (Bruno et al., 2002)'
_computing_publication_material 'SHELXL-97 (Sheldrick, 2008)'
_computing_structure_refinement 'SHELXL-97 (Sheldrick, 2008)'
_computing_structure_solution 'SIR92 (Altornare et al., 1993)'
_diffrn_ambient_temperature 293(2)
_diffrn_measured_fraction_theta_full 0.991
_diffrn_measured_fraction_theta_max 0.991
_diffrn_measurement_device_type 'Bruker axs kappa apex2 CCD Diffractometer'
_diffrn_measurement_method '\w and \f scan'
_diffrn_radiation_monochromator graphite
_diffrn_radiation_source 'fine-focus sealed tube'
_diffrn_radiation_type MoK\a
_diffrn_radiation_wavelength 0.71073
_diffrn_reflns_av_R_equivalents 0.0263
_diffrn_reflns_av_sigmaI/netI 0.0198
_diffrn_reflns_limit_h_max 16
_diffrn_reflns_limit_h_min -16
_diffrn_reflns_limit_k_max 20
_diffrn_reflns_limit_k_min -20
_diffrn_reflns_limit_l_max 15
_diffrn_reflns_limit_l_min -15
_diffrn_reflns_number 13393
_diffrn_reflns_theta_full 24.99
_diffrn_reflns_theta_max 24.99
_diffrn_reflns_theta_min 1.96
_diffrn_standards_decay_% 0
_exptl_absorpt_coefficient_mu 2.654
_exptl_absorpt_correction_T_max 0.854
_exptl_absorpt_correction_T_min 0.723
_exptl_absorpt_correction_type multi-scan
_exptl_absorpt_process_details 'SADABS (Bruker, 1999)'
_exptl_crystal_colour red
_exptl_crystal_density_diffrn 1.565
_exptl_crystal_density_method 'not measured'
_exptl_crystal_description block
_exptl_crystal_F_000 1324
_exptl_crystal_size_max 0.10
_exptl_crystal_size_mid 0.10
_exptl_crystal_size_min 0.08
_refine_diff_density_max 2.459
_refine_diff_density_min -0.755
_refine_diff_density_rms 0.140
_refine_ls_extinction_method none
_refine_ls_goodness_of_fit_ref 1.169
_refine_ls_hydrogen_treatment constr
_refine_ls_matrix_type full
_refine_ls_number_parameters 244
_refine_ls_number_reflns 2574
_refine_ls_number_restraints 106
_refine_ls_restrained_S_all 1.242
_refine_ls_R_factor_all 0.0359
_refine_ls_R_factor_gt 0.0359
_refine_ls_shift/su_max 0.054
_refine_ls_shift/su_mean 0.003
_refine_ls_structure_factor_coef Fsqd
_refine_ls_weighting_details 'calc w=1/[\s^2^(Fo^2^)+(0.0813P)^2^+0.0000P] where P=(Fo^2^+2Fc^2^)/3'
_refine_ls_weighting_scheme calc
_refine_ls_wR_factor_gt 0.0969
_refine_ls_wR_factor_ref 0.0969
_reflns_number_gt 2574
_reflns_number_total 2574
_reflns_threshold_expression >2sigma(I)
_cod_data_source_file c7nj01141e2.cif
_cod_data_source_block shelxl
_cod_original_sg_symbol_H-M C2/m
_cod_database_code 7056129

loop_
_symmetry_equiv_pos_as_xyz
'x, y, z'
'-x, y, -z'
'x+1/2, y+1/2, z'
'-x+1/2, y+1/2, -z'
'-x, -y, -z'
'x, -y, z'
'-x+1/2, -y+1/2, -z'
'x+1/2, -y+1/2, z'

loop_
_atom_site_label
_atom_site_type_symbol
_atom_site_fract_x
_atom_site_fract_y
_atom_site_fract_z
_atom_site_U_iso_or_equiv
_atom_site_adp_type
_atom_site_occupancy
_atom_site_symmetry_multiplicity
_atom_site_calc_flag
_atom_site_refinement_flags
_atom_site_disorder_assembly
_atom_site_disorder_group
C1 C -0.1863(4) -0.0647(3) -0.1837(4) 0.0402(10) Uani 1 1 d . . .
C2 C -0.1617(4) -0.1416(3) -0.1543(4) 0.0419(10) Uani 1 1 d . . .
C3 C -0.0742(4) -0.1666(3) -0.0700(4) 0.0402(10) Uani 1 1 d . . .
C4 C -0.2377(5) -0.2026(3) -0.2169(5) 0.0525(13) Uani 1 1 d . . .
C5 C -0.2359(7) -0.2383(5) -0.3100(7) 0.079(2) Uani 1 1 d . . .
C6 C -0.3073(10) -0.2942(6) -0.3701(8) 0.108(4) Uani 1 1 d . . .
H6 H -0.3025 -0.3189 -0.4331 0.130 Uiso 1 1 calc R . .
C7 C -0.3852(8) -0.3107(6) -0.3303(10) 0.106(4) Uani 1 1 d . . .
H7 H -0.4357 -0.3463 -0.3691 0.128 Uiso 1 1 calc R . .
C8 C -0.3902(8) -0.2768(6) -0.2369(11) 0.104(3) Uani 1 1 d . . .
H8 H -0.4420 -0.2898 -0.2101 0.125 Uiso 1 1 calc R . .
C9 C -0.3175(6) -0.2229(5) -0.1828(8) 0.081(2) Uani 1 1 d . . .
C10 C -0.2779(4) -0.0391(4) -0.2710(5) 0.0541(13) Uani 1 1 d . . .
H10 H -0.3281 -0.0713 -0.3188 0.065 Uiso 1 1 calc R . .
C11 C -0.0450(5) -0.2460(3) -0.0423(5) 0.0506(12) Uani 1 1 d . . .
H11 H -0.0819 -0.2901 -0.0768 0.061 Uiso 1 1 calc R . .
C12 C 0.1980(7) 0.0000 -0.2057(8) 0.066(2) Uani 1 2 d S . .
H12A H 0.2178 -0.0521 -0.2181 0.100 Uiso 0.50 1 calc PR . .
H12B H 0.2552 0.0347 -0.1917 0.100 Uiso 0.50 1 calc PR . .
H12C H 0.1428 0.0174 -0.2709 0.100 Uiso 0.50 1 calc PR . .
C13 C 0.1640(6) 0.0000 -0.1073(7) 0.0481(17) Uani 1 2 d S . .
N1 N -0.1313(4) 0.0000 -0.1335(4) 0.0340(11) Uani 1 2 d S . .
N2 N 0.0000 -0.1188(3) 0.0000 0.0365(11) Uani 1 2 d S . .
O1 O 0.0702(5) 0.0000 -0.1155(5) 0.0537(13) Uani 1 2 d S . .
O2 O 0.2346(5) 0.0000 -0.0103(6) 0.130(5) Uani 1 2 d S . .
F1 F -0.1572(6) -0.2216(5) -0.3447(6) 0.142(3) Uani 1 1 d . . .
F2 F -0.3209(6) -0.1890(5) -0.0915(7) 0.148(3) Uani 1 1 d . . .
Pt1 Pt 0.0000 0.0000 0.0000 0.02995(15) Uani 1 4 d S . .
Cl1 Cl -0.0851(3) 0.0000 -0.4395(3) 0.0547(9) Uani 0.50 2 d SPD . .
O3 O -0.0660(12) -0.0609(6) -0.3586(12) 0.128(5) Uani 0.50 1 d PDU . .
O4 O -0.006(3) 0.0000 -0.486(3) 0.211(14) Uani 0.50 2 d SPDU . .
O5 O -0.1813(17) 0.0000 -0.522(2) 0.194(15) Uani 0.50 2 d SPDU . .
Cl2 Cl 0.5000 0.0000 0.0000 0.124(2) Uani 1 4 d SDU . .
O6 O 0.5842(12) -0.0467(10) 0.007(2) 0.136(5) Uani 0.50 1 d PDU . 1
O7 O 0.545(3) -0.0537(14) 0.097(2) 0.204(10) Uani 0.50 1 d PDU . 2
O8A O -0.418(5) -0.033(4) -0.616(5) 0.174(17) Uani 0.22(3) 1 d PU . 3
O8B O -0.474(2) -0.1235(16) -0.533(3) 0.130(11) Uani 0.32(2) 1 d PU . 4
O8C O -0.464(5) 0.0000 -0.554(6) 0.15(2) Uani 0.24(3) 2 d SPU A 5
O8D O -0.430(3) -0.091(3) -0.616(3) 0.171(13) Uani 0.34(3) 1 d PU B 6

loop_
_atom_site_aniso_label
_atom_site_aniso_U_11
_atom_site_aniso_U_22
_atom_site_aniso_U_33
_atom_site_aniso_U_23
_atom_site_aniso_U_13
_atom_site_aniso_U_12
C1 0.031(2) 0.048(3) 0.040(2) -0.0040(19) 0.010(2) -0.0044(19)
C2 0.035(2) 0.046(3) 0.044(2) -0.007(2) 0.012(2) -0.010(2)
C3 0.035(2) 0.042(2) 0.045(3) -0.0026(19) 0.016(2) -0.0043(19)
C4 0.044(3) 0.048(3) 0.056(3) -0.002(2) 0.006(2) -0.012(2)
C5 0.089(6) 0.079(5) 0.065(4) -0.013(3) 0.024(4) -0.034(4)
C6 0.141(9) 0.088(6) 0.073(5) -0.029(5) 0.009(6) -0.040(6)
C7 0.081(6) 0.079(5) 0.124(8) -0.004(6) -0.009(6) -0.041(5)
C8 0.072(6) 0.095(6) 0.141(9) -0.019(6) 0.032(6) -0.046(5)
C9 0.060(4) 0.079(5) 0.109(6) -0.015(5) 0.033(4) -0.025(4)
C10 0.039(3) 0.060(3) 0.049(3) -0.003(3) -0.002(2) -0.006(3)
C11 0.054(3) 0.041(3) 0.055(3) -0.005(2) 0.017(2) -0.007(2)
C12 0.048(5) 0.101(7) 0.059(5) 0.000 0.030(4) 0.000
C13 0.035(4) 0.065(5) 0.050(4) 0.000 0.021(3) 0.000
N1 0.026(3) 0.039(3) 0.037(3) 0.000 0.010(2) 0.000
N2 0.030(3) 0.035(3) 0.043(3) 0.000 0.010(2) 0.000
O1 0.045(3) 0.063(3) 0.056(3) 0.000 0.022(3) 0.000
O2 0.033(4) 0.304(18) 0.053(4) 0.000 0.017(3) 0.000
F1 0.176(7) 0.171(6) 0.115(4) -0.082(5) 0.095(5) -0.090(6)
F2 0.136(5) 0.175(7) 0.184(7) -0.087(6) 0.122(6) -0.089(5)
Pt1 0.0224(2) 0.0350(2) 0.0322(2) 0.000 0.00929(14) 0.000
Cl1 0.058(2) 0.062(2) 0.0403(17) 0.000 0.0133(16) 0.000
O3 0.109(8) 0.178(10) 0.114(8) 0.051(7) 0.060(7) 0.015(7)
O4 0.199(16) 0.223(17) 0.211(17) 0.000 0.072(11) 0.000
O5 0.198(17) 0.206(18) 0.177(17) 0.000 0.067(11) 0.000
Cl2 0.058(2) 0.120(4) 0.198(6) 0.000 0.050(3) 0.000
O6 0.087(7) 0.149(9) 0.181(9) -0.014(8) 0.059(7) 0.006(6)
O7 0.206(13) 0.187(13) 0.200(13) 0.011(9) 0.046(9) -0.008(9)
O8A 0.174(18) 0.174(19) 0.175(18) 0.001(10) 0.062(11) 0.002(10)
O8B 0.117(13) 0.126(13) 0.122(13) -0.007(9) 0.010(8) 0.007(9)
O8C 0.15(2) 0.16(2) 0.15(2) 0.000 0.054(12) 0.000
O8D 0.158(15) 0.166(16) 0.181(15) -0.008(10) 0.048(9) 0.003(10)

loop_
_atom_type_symbol
_atom_type_description
_atom_type_scat_dispersion_real
_atom_type_scat_dispersion_imag
_atom_type_scat_source
C C 0.0033 0.0016 'International Tables Vol C Tables 4.2.6.8 and 6.1.1.4'
H H 0.0000 0.0000 'International Tables Vol C Tables 4.2.6.8 and 6.1.1.4'
N N 0.0061 0.0033 'International Tables Vol C Tables 4.2.6.8 and 6.1.1.4'
O O 0.0106 0.0060 'International Tables Vol C Tables 4.2.6.8 and 6.1.1.4'
F F 0.0171 0.0103 'International Tables Vol C Tables 4.2.6.8 and 6.1.1.4'
Cl Cl 0.1484 0.1585 'International Tables Vol C Tables 4.2.6.8 and 6.1.1.4'
Pt Pt -1.7033 8.3905 'International Tables Vol C Tables 4.2.6.8 and 6.1.1.4'

loop_
_geom_angle_atom_site_label_1
_geom_angle_atom_site_label_2
_geom_angle_atom_site_label_3
_geom_angle
_geom_angle_site_symmetry_1
_geom_angle_site_symmetry_3
N1 C1 C2 126.6(5) . .
N1 C1 C10 108.6(5) . .
C2 C1 C10 124.8(5) . .
C1 C2 C3 125.1(5) . .
C1 C2 C4 117.0(5) . .
C3 C2 C4 117.8(5) . .
N2 C3 C2 125.6(5) . .
N2 C3 C11 108.6(5) . .
C2 C3 C11 125.8(5) . .
C5 C4 C9 115.8(6) . .
C5 C4 C2 123.7(6) . .
C9 C4 C2 120.4(6) . .
C4 C5 F1 117.7(6) . .
C4 C5 C6 124.3(9) . .
F1 C5 C6 117.9(9) . .
C7 C6 C5 116.0(10) . .
C8 C7 C6 121.9(8) . .
C7 C8 C9 118.5(9) . .
F2 C9 C8 119.5(8) . .
F2 C9 C4 117.0(7) . .
C8 C9 C4 123.4(9) . .
C10 C10 C1 107.7(3) 6 .
C11 C11 C3 107.8(3) 2 .
O1 C13 O2 119.8(7) . .
O1 C13 C12 123.5(8) . .
O2 C13 C12 116.6(7) . .
C1 N1 C1 107.5(6) . 6
C1 N1 Pt1 126.1(3) . .
C1 N1 Pt1 126.1(3) 6 .
C3 N2 C3 107.2(6) . 2
C3 N2 Pt1 126.4(3) . .
C3 N2 Pt1 126.4(3) 2 .
C13 O1 Pt1 133.0(5) . .
N1 Pt1 N1 180.0 5 .
N1 Pt1 N2 90.0 5 5
N1 Pt1 N2 90.0 . 5
N1 Pt1 N2 90.0 5 .
N1 Pt1 N2 90.0 . .
N2 Pt1 N2 180.0 5 .
N1 Pt1 O1 85.1(2) 5 5
N1 Pt1 O1 94.9(2) . 5
N2 Pt1 O1 90.0 5 5
N2 Pt1 O1 90.0 . 5
N1 Pt1 O1 94.9(2) 5 .
N1 Pt1 O1 85.1(2) . .
N2 Pt1 O1 90.0 5 .
N2 Pt1 O1 90.0 . .
O1 Pt1 O1 180.0 5 .
O5 Cl1 O3 115.9(9) . 6
O5 Cl1 O3 115.9(10) . .
O3 Cl1 O3 93.9(11) 6 .
O5 Cl1 O4 111.8(16) . .
O3 Cl1 O4 109.0(12) 6 .
O3 Cl1 O4 109.0(12) . .
O5 Cl1 O4 105(2) . 5_554
O3 Cl1 O4 113.0(12) 6 5_554
O3 Cl1 O4 113.0(11) . 5_554
O4 Cl1 O4 6(3) . 5_554
O4 O4 Cl1 153(10) 5_554 .
O4 O4 Cl1 21(9) 5_554 5_554
Cl1 O4 Cl1 174(3) . 5_554
O6 Cl2 O6 69.5(15) 6 .
O6 Cl2 O6 110.5(15) 6 5_655
O6 Cl2 O6 180(2) . 5_655
O6 Cl2 O6 179.997(2) 6 2_655
O6 Cl2 O6 110.5(15) . 2_655
O6 Cl2 O6 69.5(15) 5_655 2_655
O6 Cl2 O7 120.3(15) 6 2_655
O6 Cl2 O7 78.7(14) . 2_655
O6 Cl2 O7 101.3(14) 5_655 2_655
O6 Cl2 O7 59.7(15) 2_655 2_655
O6 Cl2 O7 59.7(15) 6 6
O6 Cl2 O7 101.3(14) . 6
O6 Cl2 O7 78.7(14) 5_655 6
O6 Cl2 O7 120.3(15) 2_655 6
O7 Cl2 O7 179.999(3) 2_655 6
O6 Cl2 O7 101.2(14) 6 .
O6 Cl2 O7 59.7(15) . .
O6 Cl2 O7 120.3(15) 5_655 .
O6 Cl2 O7 78.7(14) 2_655 .
O7 Cl2 O7 104(2) 2_655 .
O7 Cl2 O7 76(2) 6 .
O6 Cl2 O7 78.8(14) 6 5_655
O6 Cl2 O7 120.3(15) . 5_655
O6 Cl2 O7 59.7(15) 5_655 5_655
O6 Cl2 O7 101.3(14) 2_655 5_655
O7 Cl2 O7 76(2) 2_655 5_655
O7 Cl2 O7 104(2) 6 5_655
O7 Cl2 O7 180(3) . 5_655
Cl2 O6 O6 55.2(8) . 6

loop_
_geom_bond_atom_site_label_1
_geom_bond_atom_site_label_2
_geom_bond_distance
_geom_bond_site_symmetry_2
C1 N1 1.368(6) .
C1 C2 1.374(8) .
C1 C10 1.437(8) .
C2 C3 1.381(7) .
C2 C4 1.501(7) .
C3 N2 1.373(6) .
C3 C11 1.424(8) .
C4 C5 1.341(10) .
C4 C9 1.376(10) .
C5 F1 1.351(11) .
C5 C6 1.398(11) .
C6 C7 1.383(17) .
C7 C8 1.347(16) .
C8 C9 1.363(12) .
C9 F2 1.316(11) .
C10 C10 1.335(13) 6
C11 C11 1.338(13) 2
C12 C13 1.491(11) .
C13 O1 1.277(10) .
C13 O2 1.283(11) .
N1 C1 1.368(6) 6
N1 Pt1 2.016(5) .
N2 C3 1.373(6) 2
N2 Pt1 2.026(5) .
O1 Pt1 2.036(6) .
Pt1 N1 2.016(5) 5
Pt1 N2 2.026(5) 5
Pt1 O1 2.036(6) 5
Cl1 O5 1.386(17) .
Cl1 O3 1.423(10) 6
Cl1 O3 1.423(10) .
Cl1 O4 1.423(17) .
Cl1 O4 1.839(18) 5_554
O4 O4 0.45(5) 5_554
O4 Cl1 1.839(18) 5_554
Cl2 O6 1.397(13) 6
Cl2 O6 1.397(13) .
Cl2 O6 1.397(13) 5_655
Cl2 O6 1.397(13) 2_655
Cl2 O7 1.492(17) 2_655
Cl2 O7 1.492(17) 6
Cl2 O7 1.492(17) .
Cl2 O7 1.492(17) 5_655
O6 O6 1.59(4) 6
O8A O8A 1.11(15) 6
O8B O8B 1.30(7) 2_454

loop_
_geom_hbond_atom_site_label_D
_geom_hbond_atom_site_label_H
_geom_hbond_atom_site_label_A
_geom_hbond_distance_DH
_geom_hbond_distance_HA
_geom_hbond_distance_DA
_geom_hbond_angle_DHA
_geom_hbond_site_symmetry_A
C12 H12B O6 0.96 2.63 3.30(2) 127.4 5_655
C12 H12B O7 0.96 2.64 3.48(3) 146.9 5_655
